data_2210192
loop_
_publ_author_name
'Yu, Qing'
'Zhang, Xiu-Qing'
'Deng, Ji-Hua'
'Bian, He-Dong'
'Liang, Hong'

_publ_section_title
;
 Poly[\m-salicylato-lead(II)]
;
_journal_coeditor_code CV2092
_journal_issue 9
_journal_name_full 'Acta Crystallographica Section E'
_journal_page_first m2279
_journal_page_last m2280
_journal_paper_doi 10.1107/S1600536806032168
_journal_volume 62
_journal_year 2006
_chemical_formula_iupac '[Pb (C7 H4 O3)]'
_chemical_formula_moiety 'C7 H4 O3 Pb'
_chemical_formula_sum 'C7 H4 O3 Pb'
_chemical_formula_weight 343.29
_chemical_name_systematic
;
Poly[\m-salicylato-lead(II)]
;
_space_group_IT_number 14
_symmetry_cell_setting monoclinic
_symmetry_space_group_name_Hall '-P 2ybc'
_symmetry_space_group_name_H-M 'P 1 21/c 1'
_atom_sites_solution_hydrogens geom
_atom_sites_solution_primary direct
_atom_sites_solution_secondary difmap
_audit_creation_method SHELXL-97
_cell_angle_alpha 90.00
_cell_angle_beta 111.906(3)
_cell_angle_gamma 90.00
_cell_formula_units_Z 4
_cell_length_a 5.8137(18)
_cell_length_b 18.890(5)
_cell_length_c 6.8843(18)
_cell_measurement_reflns_used 1807
_cell_measurement_temperature 298(2)
_cell_measurement_theta_max 27.63
_cell_measurement_theta_min 2.918
_cell_volume 701.5(3)
_computing_cell_refinement 'SAINT (Bruker, 1998)'
_computing_data_collection 'SMART (Bruker, 1998)'
_computing_data_reduction SAINT
_computing_molecular_graphics 'SHELXTL (Bruker, 1997)'
_computing_publication_material SHELXTL
_computing_structure_refinement 'SHELXL97 (Sheldrick, 1997)'
_computing_structure_solution 'SHELXS97 (Sheldrick, 1997)'
_diffrn_ambient_temperature 298(2)
_diffrn_measured_fraction_theta_full 0.982
_diffrn_measured_fraction_theta_max 0.982
_diffrn_measurement_device_type 'Bruker SMART CCD area-detector'
_diffrn_measurement_method '\f and \w'
_diffrn_radiation_monochromator graphite
_diffrn_radiation_source 'fine-focus sealed tube'
_diffrn_radiation_type MoK\a
_diffrn_radiation_wavelength 0.71073
_diffrn_reflns_av_R_equivalents 0.0795
_diffrn_reflns_av_sigmaI/netI 0.0798
_diffrn_reflns_limit_h_max 6
_diffrn_reflns_limit_h_min -6
_diffrn_reflns_limit_k_max 22
_diffrn_reflns_limit_k_min -15
_diffrn_reflns_limit_l_max 8
_diffrn_reflns_limit_l_min -8
_diffrn_reflns_number 3496
_diffrn_reflns_theta_full 25.00
_diffrn_reflns_theta_max 25.00
_diffrn_reflns_theta_min 3.37
_diffrn_standards_decay_% 0
_diffrn_standards_interval_count 0
_diffrn_standards_number 0
_exptl_absorpt_coefficient_mu 23.996
_exptl_absorpt_correction_T_max 0.09
_exptl_absorpt_correction_T_min 0.04
_exptl_absorpt_correction_type multi-scan
_exptl_absorpt_process_details '(SADABS; Bruker, 1998)'
_exptl_crystal_colour orange
_exptl_crystal_density_diffrn 3.251
_exptl_crystal_density_method 'not measured'
_exptl_crystal_description block
_exptl_crystal_F_000 608
_exptl_crystal_size_max 0.36
_exptl_crystal_size_mid 0.12
_exptl_crystal_size_min 0.10
_refine_diff_density_max 6.349
_refine_diff_density_min -6.508
_refine_ls_extinction_coef 0.0063(15)
_refine_ls_extinction_expression Fc^*^=kFc[1+0.001xFc^2^\l^3^/sin(2\q)]^-1/4^
_refine_ls_extinction_method SHELXL97
_refine_ls_goodness_of_fit_ref 1.055
_refine_ls_hydrogen_treatment constr
_refine_ls_matrix_type full
_refine_ls_number_parameters 101
_refine_ls_number_reflns 1210
_refine_ls_number_restraints 240
_refine_ls_restrained_S_all 0.965
_refine_ls_R_factor_all 0.0868
_refine_ls_R_factor_gt 0.0757
_refine_ls_shift/su_max 0.000
_refine_ls_shift/su_mean 0.000
_refine_ls_structure_factor_coef Fsqd
_refine_ls_weighting_details 'calc w=1/[\s^2^(Fo^2^)+(0.1574P)^2^] where P=(Fo^2^+2Fc^2^)/3'
_refine_ls_weighting_scheme calc
_refine_ls_wR_factor_gt 0.2023
_refine_ls_wR_factor_ref 0.2137
_reflns_number_gt 966
_reflns_number_total 1210
_reflns_threshold_expression I>2\s(I)
_cod_data_source_file cv2092.cif
_cod_data_source_block I
_cod_original_sg_symbol_Hall -P2ybc
_cod_original_sg_symbol_H-M 'P 21/c'
_cod_database_code 2210192
_cod_database_fobs_code 2210192

loop_
_symmetry_equiv_pos_as_xyz
'x, y, z'
'-x, y+1/2, -z+1/2'
'-x, -y, -z'
'x, -y-1/2, z-1/2'

loop_
_atom_site_type_symbol
_atom_site_label
_atom_site_fract_x
_atom_site_fract_y
_atom_site_fract_z
_atom_site_U_iso_or_equiv
_atom_site_adp_type
_atom_site_calc_flag
_atom_site_refinement_flags
_atom_site_occupancy
Pb Pb1 0.15777(11) 0.54329(4) -0.17574(10) 0.0184(5) Uani d U 1
O O1 0.745(3) 0.5405(7) 0.498(3) 0.032(3) Uani d U 1
O O2 0.494(3) 0.5333(7) 0.165(2) 0.025(3) Uani d U 1
O O3 0.004(2) 0.5627(8) 0.114(2) 0.025(3) Uani d U 1
C C1 0.541(4) 0.5595(12) 0.348(3) 0.022(3) Uani d U 1
C C2 0.366(4) 0.6075(11) 0.387(3) 0.024(3) Uani d U 1
C C3 0.110(4) 0.6090(11) 0.261(3) 0.023(3) Uani d U 1
C C4 -0.035(4) 0.6605(12) 0.303(3) 0.026(3) Uani d U 1
H H4 -0.2045 0.6607 0.2245 0.032 Uiso calc R 1
C C5 0.062(4) 0.7122(12) 0.458(3) 0.030(4) Uani d U 1
H H5 -0.0418 0.7467 0.4769 0.037 Uiso calc R 1
C C6 0.319(4) 0.7121(13) 0.587(4) 0.034(4) Uani d U 1
H H6 0.3891 0.7450 0.6936 0.041 Uiso calc R 1
C C7 0.460(4) 0.6585(12) 0.541(3) 0.028(3) Uani d U 1
H H7 0.6286 0.6572 0.6207 0.033 Uiso calc R 1

loop_
_atom_site_aniso_label
_atom_site_aniso_U_11
_atom_site_aniso_U_22
_atom_site_aniso_U_33
_atom_site_aniso_U_12
_atom_site_aniso_U_13
_atom_site_aniso_U_23
Pb1 0.0078(6) 0.0190(7) 0.0211(6) -0.0003(3) -0.0028(4) 0.0011(3)
O1 0.014(6) 0.038(7) 0.028(7) 0.002(5) -0.008(5) 0.008(5)
O2 0.014(5) 0.026(6) 0.025(6) 0.011(5) -0.004(5) -0.003(5)
O3 0.009(5) 0.028(6) 0.031(5) 0.003(5) -0.002(4) -0.003(5)
C1 0.009(5) 0.020(6) 0.030(6) 0.007(5) -0.003(5) 0.005(5)
C2 0.018(6) 0.024(6) 0.025(6) 0.000(5) 0.003(5) -0.001(5)
C3 0.013(5) 0.022(6) 0.029(6) 0.000(5) 0.001(5) -0.002(5)
C4 0.014(6) 0.027(7) 0.035(7) 0.003(6) 0.006(6) 0.000(6)
C5 0.026(7) 0.022(7) 0.038(7) 0.002(6) 0.006(6) -0.006(6)
C6 0.028(7) 0.024(7) 0.039(7) -0.005(6) -0.001(6) -0.007(7)
C7 0.016(6) 0.029(6) 0.031(6) 0.002(5) 0.000(5) -0.002(6)

loop_
_atom_type_symbol
_atom_type_description
_atom_type_scat_dispersion_real
_atom_type_scat_dispersion_imag
_atom_type_scat_source
C C 0.0033 0.0016 'International Tables Vol C Tables 4.2.6.8 and 6.1.1.4'
H H 0.0000 0.0000 'International Tables Vol C Tables 4.2.6.8 and 6.1.1.4'
O O 0.0106 0.0060 'International Tables Vol C Tables 4.2.6.8 and 6.1.1.4'
Pb Pb -3.3944 10.1111 'International Tables Vol C Tables 4.2.6.8 and 6.1.1.4'

loop_
_geom_angle_atom_site_label_1
_geom_angle_atom_site_label_2
_geom_angle_atom_site_label_3
_geom_angle_site_symmetry_1
_geom_angle_site_symmetry_3
_geom_angle
_geom_angle_publ_flag
O3 Pb1 O2 3_565 . 89.5(5) y
O3 Pb1 O2 3_565 3_665 82.6(5) y
O2 Pb1 O2 . 3_665 64.5(6) y
O3 Pb1 O3 3_565 . 71.9(6) y
O2 Pb1 O3 . . 69.0(5) y
O2 Pb1 O3 3_665 . 126.6(5) y
O3 Pb1 O1 3_565 1_454 80.4(5) y
O2 Pb1 O1 . 1_454 168.2(5) y
O2 Pb1 O1 3_665 1_454 119.7(5) y
O3 Pb1 O1 . 1_454 101.7(5) y
C1 O1 Pb1 . 1_656 162.6(14) ?
C1 O2 Pb1 . . 135.6(12) ?
C1 O2 Pb1 . 3_665 108.9(12) ?
Pb1 O2 Pb1 . 3_665 115.5(6) ?
C3 O3 Pb1 . 3_565 122.9(13) ?
C3 O3 Pb1 . . 120.7(12) ?
Pb1 O3 Pb1 3_565 . 108.1(6) ?
O2 C1 O1 . . 118.3(19) ?
O2 C1 C2 . . 120.9(17) ?
O1 C1 C2 . . 121(2) ?
C7 C2 C3 . . 118.5(19) ?
C7 C2 C1 . . 118.2(18) ?
C3 C2 C1 . . 122.9(19) ?
O3 C3 C4 . . 118.7(18) ?
O3 C3 C2 . . 123.2(18) ?
C4 C3 C2 . . 118(2) ?
C3 C4 C5 . . 122.9(19) ?
C3 C4 H4 . . 118.6 ?
C5 C4 H4 . . 118.6 ?
C4 C5 C6 . . 120(2) ?
C4 C5 H5 . . 119.8 ?
C6 C5 H5 . . 119.8 ?
C7 C6 C5 . . 115(2) ?
C7 C6 H6 . . 122.6 ?
C5 C6 H6 . . 122.6 ?
C2 C7 C6 . . 125.3(19) ?
C2 C7 H7 . . 117.3 ?
C6 C7 H7 . . 117.3 ?

loop_
_geom_bond_atom_site_label_1
_geom_bond_atom_site_label_2
_geom_bond_site_symmetry_2
_geom_bond_distance
_geom_bond_publ_flag
Pb1 O3 3_565 2.318(16) y
Pb1 O2 . 2.437(15) y
Pb1 O2 3_665 2.465(14) y
Pb1 O3 . 2.499(15) y
Pb1 O1 1_454 2.605(15) y
O1 C1 . 1.30(2) ?
O1 Pb1 1_656 2.605(15) ?
O2 C1 . 1.28(3) ?
O2 Pb1 3_665 2.465(13) ?
O3 C3 . 1.31(3) ?
O3 Pb1 3_565 2.318(16) ?
C1 C2 . 1.46(3) ?
C2 C7 . 1.38(3) ?
C2 C3 . 1.41(3) ?
C3 C4 . 1.39(3) ?
C4 C5 . 1.40(3) ?
C4 H4 . 0.9300 ?
C5 C6 . 1.43(3) ?
C5 H5 . 0.9300 ?
C6 C7 . 1.41(3) ?
C6 H6 . 0.9300 ?
C7 H7 . 0.9300 ?
